data_1530925
loop_
_publ_author_name
'Udovenko, A.A.'
'Davidovich, R.L.'
'Volkova, L.M.'
'Zemnukhova, L.A.'

_publ_section_title
;
 Crystal structure of ammonium sulfatotrifluoroantimonate(III) (N H4)2 Sb
 F3 S O4
;
_journal_name_full
;
Koordinatsionnaya Khimiya (= Coordination Chemistry (USSR))
;
_journal_page_first 749
_journal_page_last 751
_journal_volume 5
_journal_year 1979
_chemical_formula_sum 'F3 H8 N2 O4 S Sb'
_chemical_name_systematic '(N H4)2 Sb F3 S O4'
_space_group_IT_number 61
_symmetry_space_group_name_Hall '-P 2ac 2ab'
_symmetry_space_group_name_H-M 'P b c a'
_cell_angle_alpha 90
_cell_angle_beta 90
_cell_angle_gamma 90
_cell_formula_units_Z 8
_cell_length_a 10.85
_cell_length_b 10.875
_cell_length_c 13.521
_cell_volume 1595.393
_citation_journal_id_ASTM KOKHDC
_cod_data_source_file Udovenko_KOKHDC_1979_539.cif
_cod_data_source_block H8F3N2O4S1Sb1
_cod_original_cell_volume 1595.394
_cod_original_formula_sum 'H8 F3 N2 O4 S1 Sb1'
_cod_database_code 1530925

loop_
_symmetry_equiv_pos_as_xyz
x,y,z
-x+1/2,-y,z+1/2
x+1/2,-y+1/2,-z
-x,y+1/2,-z+1/2
-x,-y,-z
x-1/2,y,-z-1/2
-x-1/2,y-1/2,z
x,-y-1/2,z-1/2

loop_
_atom_site_label
_atom_site_type_symbol
_atom_site_fract_x
_atom_site_fract_y
_atom_site_fract_z
_atom_site_occupancy
_atom_site_U_iso_or_equiv
_atom_site_attached_hydrogens
Sb1 Sb+3 0.43865 0.12061 0.11907 1 0.0 0
N1 N-3 0.2555 0.3669 0.2889 1 0.0 4
S1 S+6 0.2345 0.3836 0 1 0.0 0
O3 O-2 0.3454 0.3071 0.0241 1 0.0 0
O4 O-2 0.2752 -0.0062 0.474 1 0.0 0
O1 O-2 0.1518 0.388 0.0867 1 0.0 0
F1 F-1 0.2847 0.1182 0.1931 1 0.0 0
N2 N-3 -0.0507 0.8638 -0.087 1 0.0 4
F2 F-1 0.5075 0.0161 0.2238 1 0.0 0
O2 O-2 0.1669 0.178 0.4187 1 0.0 0
F3 F-1 0.4829 0.257 0.2061 1 0.0 0
